data_7711792
loop_
_publ_author_name
'He, Yong'
'Huang, Ying-Ying'
'Fu, Jin-Hui'
'Liu, Yang'
'Wu, Xin-Tao'
'Sheng, Tian-Lu'

_publ_section_title
;
 Influence of the electronic effect of an ancillary ligand on MMCT and
 LMCT in localized cyanide-bridged complexes containing non-innocent
 ligands.
;
_journal_name_full 'Dalton transactions (Cambridge, England : 2003)'
_journal_paper_doi 10.1039/d2dt03048a
_journal_year 2022
_chemical_formula_moiety 'C47 H56 Fe N7 P2 Ru S2, F6 P'
_chemical_formula_sum 'C47 H56 F6 Fe N7 P3 Ru S2'
_chemical_formula_weight 1146.93
_space_group_crystal_system monoclinic
_space_group_IT_number 14
_space_group_name_Hall '-P 2yn'
_space_group_name_H-M_alt 'P 1 21/n 1'
_atom_sites_solution_hydrogens geom
_atom_sites_solution_primary dual
_audit_creation_date 2022-06-25
_audit_creation_method
;
Olex2 1.3
(compiled 2020.11.12 svn.r5f609507 for OlexSys, GUI svn.r6408)
;
_audit_update_record
;
2022-08-20 deposited with the CCDC.	2022-11-15 downloaded from the CCDC.
;
_cell_angle_alpha 90
_cell_angle_beta 102.356(2)
_cell_angle_gamma 90
_cell_formula_units_Z 4
_cell_length_a 16.1976(4)
_cell_length_b 17.4678(5)
_cell_length_c 19.4441(4)
_cell_measurement_reflns_used 35647
_cell_measurement_temperature 293
_cell_measurement_theta_max 34.1700
_cell_measurement_theta_min 2.1840
_cell_volume 5374.0(2)
_computing_cell_refinement 'CrysAlisPro 1.171.41.98a (Rigaku OD, 2021)'
_computing_data_collection 'CrysAlisPro 1.171.41.98a (Rigaku OD, 2021)'
_computing_data_reduction 'CrysAlisPro 1.171.41.98a (Rigaku OD, 2021)'
_computing_molecular_graphics 'Olex2 1.3 (Dolomanov et al., 2009)'
_computing_publication_material 'Olex2 1.3 (Dolomanov et al., 2009)'
_computing_structure_refinement 'SHELXL 2018/3 (Sheldrick, 2015)'
_computing_structure_solution 'SHELXT 2018/2 (Sheldrick, 2018)'
_diffrn_ambient_temperature 293
_diffrn_detector 'CCD plate'
_diffrn_measured_fraction_theta_full 0.994
_diffrn_measured_fraction_theta_max 0.995
_diffrn_measurement_details
;
List of Runs (angles in degrees, time in seconds):

  # Type    Start    End  Width  t~exp~   \w     \q     \k     \f   Frames
#--------------------------------------------------------------------------
  1  \w   -118.00  62.00   0.50    2.50    --  -28.00  45.00   0.00  360
  2  \w   -118.00  42.00   0.50    2.50    --  -28.00  45.00  90.00  320
  3  \w   -118.00  22.00   0.50    2.50    --  -28.00  45.00 180.00  280
  4  \w   -118.00 -38.00   0.50    2.50    --  -28.00  45.00 270.00  160
;
_diffrn_measurement_device 'abstract diffractometer'
_diffrn_measurement_device_type 'dtrek-CrysAlisPro-abstract goniometer imported rigaku-d*trek images'
_diffrn_measurement_method '\w scans'
_diffrn_orient_matrix_type 'CrysAlisPro convention (1999,Acta A55,543-557)'
_diffrn_orient_matrix_UB_11 -0.0435371000
_diffrn_orient_matrix_UB_12 0.0080180000
_diffrn_orient_matrix_UB_13 -0.0028289000
_diffrn_orient_matrix_UB_21 0.0060311000
_diffrn_orient_matrix_UB_22 -0.0006567000
_diffrn_orient_matrix_UB_23 0.0372140000
_diffrn_orient_matrix_UB_31 0.0088362000
_diffrn_orient_matrix_UB_32 0.0398061000
_diffrn_orient_matrix_UB_33 0.0011815000
_diffrn_radiation_monochromator graphite
_diffrn_radiation_probe x-ray
_diffrn_radiation_type 'Mo K\a'
_diffrn_radiation_wavelength 0.71073
_diffrn_reflns_av_R_equivalents 0.0236
_diffrn_reflns_av_unetI/netI 0.0152
_diffrn_reflns_Laue_measured_fraction_full 0.994
_diffrn_reflns_Laue_measured_fraction_max 0.995
_diffrn_reflns_limit_h_max 21
_diffrn_reflns_limit_h_min -21
_diffrn_reflns_limit_k_max 22
_diffrn_reflns_limit_k_min -22
_diffrn_reflns_limit_l_max 25
_diffrn_reflns_limit_l_min -25
_diffrn_reflns_number 60158
_diffrn_reflns_point_group_measured_fraction_full 0.994
_diffrn_reflns_point_group_measured_fraction_max 0.995
_diffrn_reflns_theta_full 25.242
_diffrn_reflns_theta_max 27.484
_diffrn_reflns_theta_min 2.181
_diffrn_source 'fine-focus sealed X-ray tube'
_diffrn_source_type 'Enhance (Mo) X-ray Source'
_exptl_absorpt_coefficient_mu 0.777
_exptl_absorpt_correction_T_max 1.00000
_exptl_absorpt_correction_T_min 0.65668
_exptl_absorpt_correction_type multi-scan
_exptl_absorpt_process_details
;
CrysAlisPro 1.171.41.98a (Rigaku Oxford Diffraction, 2021)
Empirical absorption correction using spherical harmonics,
implemented in SCALE3 ABSPACK scaling algorithm.
;
_exptl_crystal_colour 'dark violet'
_exptl_crystal_colour_modifier dark
_exptl_crystal_colour_primary violet
_exptl_crystal_density_diffrn 1.418
_exptl_crystal_description block
_exptl_crystal_F_000 2352
_exptl_crystal_size_max 0.25
_exptl_crystal_size_mid 0.05
_exptl_crystal_size_min 0.05
_refine_diff_density_max 0.854
_refine_diff_density_min -0.603
_refine_diff_density_rms 0.074
_refine_ls_extinction_method none
_refine_ls_goodness_of_fit_ref 1.022
_refine_ls_hydrogen_treatment constr
_refine_ls_matrix_type full
_refine_ls_number_parameters 596
_refine_ls_number_reflns 12248
_refine_ls_number_restraints 44
_refine_ls_restrained_S_all 1.032
_refine_ls_R_factor_all 0.0553
_refine_ls_R_factor_gt 0.0458
_refine_ls_shift/su_max 0.002
_refine_ls_shift/su_mean 0.000
_refine_ls_structure_factor_coef Fsqd
_refine_ls_weighting_details 'w=1/[\s^2^(Fo^2^)+(0.0854P)^2^+3.3820P] where P=(Fo^2^+2Fc^2^)/3'
_refine_ls_weighting_scheme calc
_refine_ls_wR_factor_gt 0.1319
_refine_ls_wR_factor_ref 0.1396
_reflns_Friedel_coverage 0.000
_reflns_number_gt 10218
_reflns_number_total 12248
_reflns_threshold_expression 'I > 2\s(I)'
_cod_data_source_file d2dt03048a2.cif
_cod_data_source_block cpru-febuln4-pf6
_cod_database_code 7711792
_shelx_shelxl_version_number 2018/3
_chemical_oxdiff_formula RuFeCNSPFH
_shelx_space_group_comment
;
The symmetry employed for this shelxl refinement is uniquely defined
by the following loop, which should always be used as a source of
symmetry information in preference to the above space-group names.
They are only intended as comments.
;
_shelx_estimated_absorpt_t_max 0.962
_shelx_estimated_absorpt_t_min 0.829
_reflns_odcompleteness_completeness 94.87
_reflns_odcompleteness_iscentric 1
_reflns_odcompleteness_theta 34.28
_olex2_refinement_description
;
1. Fixed Uiso
 At 1.2 times of:
  All C(H) groups, All C(H,H) groups, All N(H) groups
 At 1.5 times of:
  All C(H,H,H) groups
2. Restrained distances
 C34-C33
 1.6 with sigma of 0.02
3. Rigid bond restraints
 C35, C36
 with sigma for 1-2 distances of 0.1 and sigma for 1-3 distances of 0.2
4. Uiso/Uaniso restraints and constraints
C34 \\sim C33 \\sim C35: within 2A with sigma of 0.01 and sigma for terminal
atoms of 0.02 within 2A
Uanis(C45) \\sim Ueq, Uanis(C46) \\sim Ueq, Uanis(C47) \\sim Ueq: with sigma of
0.05 and sigma for terminal atoms of 0.1
Uanis(C35) \\sim Ueq, Uanis(C36) \\sim Ueq: with sigma of 0.2 and sigma for
terminal atoms of 0.4
5.a Secondary CH2 refined with riding coordinates:
 C2(H2A,H2B), C3(H3A,H3B), C44(H44A,H44B), C36(H36A,H36B), C35(H35A,H35B),
 C45(H45A,H45B), C46(H46A,H46B), C34(H34A,H34B)
5.b Aromatic/amide H refined with riding coordinates:
 N7(H7), N2(H2), C20(H20), C19(H19), C14(H14), C10(H10), C16(H16), C13(H13),
 C17(H17), C40(H40), C12(H12), C18(H18), C11(H11), C26(H26), C22(H22), C5(H5),
 C6(H6), C4(H4), C24(H24), C23(H23), C7(H7A), C25(H25), C8(H8), C31(H31),
 C32(H32), C28(H28), C29(H29), C30(H30)
5.c Fitted hexagon refined as free rotating group:
 C31(C32,C27,C28,C29,C30)
5.d Idealised Me refined as rotating group:
 C42(H42A,H42B,H42C), C38(H38A,H38B,H38C), C47(H47A,H47B,H47C), C33(H33A,H33B,
 H33C)
;
_smtbx_masks_void_probe_radius 1.2
_smtbx_masks_void_truncation_radius 1.2
_olex2_submission_special_instructions 'No special instructions were received'
_oxdiff_exptl_absorpt_empirical_details
;
Empirical correction (ABSPACK) includes:
- Absorption correction using spherical harmonics
- Frame scaling
- Detector area scaling
;
_oxdiff_exptl_absorpt_empirical_full_max 1.535
_oxdiff_exptl_absorpt_empirical_full_min 0.685

loop_
_space_group_symop_operation_xyz
'x, y, z'
'-x+1/2, y+1/2, -z+1/2'
'-x, -y, -z'
'x-1/2, -y-1/2, z-1/2'

loop_
_atom_site_label
_atom_site_type_symbol
_atom_site_fract_x
_atom_site_fract_y
_atom_site_fract_z
_atom_site_U_iso_or_equiv
_atom_site_adp_type
_atom_site_occupancy
_atom_site_site_symmetry_order
_atom_site_calc_flag
_atom_site_refinement_flags_posn
_atom_site_refinement_flags_adp
_atom_site_refinement_flags_occupancy
_atom_site_disorder_assembly
_atom_site_disorder_group
Ru1 Ru 0.63244(2) 0.77207(2) 0.43135(2) 0.04240(8) Uani 1 1 d . . . . .
Fe1 Fe 0.70113(3) 0.53718(2) 0.30178(2) 0.04682(11) Uani 1 1 d . . . . .
P1 P 0.74038(5) 0.83754(4) 0.40071(4) 0.04520(16) Uani 1 1 d . . . . .
P2 P 0.55689(5) 0.81049(4) 0.32503(4) 0.04720(17) Uani 1 1 d . . . . .
S005 S 0.45209(6) 0.42494(6) 0.23768(6) 0.0719(3) Uani 1 1 d . . . . .
S006 S 0.95361(6) 0.45952(7) 0.40908(6) 0.0797(3) Uani 1 1 d . . . . .
P3 P 0.78756(8) 0.80905(7) 0.02293(8) 0.0849(3) Uani 1 1 d . . . . .
N4 N 0.79700(16) 0.57558(16) 0.27188(14) 0.0557(6) Uani 1 1 d . . . . .
N5 N 0.62918(16) 0.55704(15) 0.21203(13) 0.0514(6) Uani 1 1 d . . . . .
N7 N 0.61572(17) 0.46262(15) 0.30114(14) 0.0555(6) Uani 1 1 d . . . . .
H7 H 0.619396 0.426779 0.331977 0.067 Uiso 1 1 calc R U . . .
N1 N 0.67525(17) 0.62458(15) 0.35572(14) 0.0540(6) Uani 1 1 d . . . . .
N3 N 0.87554(17) 0.55501(19) 0.30892(16) 0.0642(7) Uani 1 1 d . . . . .
N6 N 0.55312(17) 0.52017(16) 0.19681(14) 0.0567(6) Uani 1 1 d . . . . .
N2 N 0.78854(17) 0.48023(16) 0.35963(14) 0.0567(6) Uani 1 1 d . . . . .
H2 H 0.779138 0.443405 0.386302 0.068 Uiso 1 1 calc R U . . .
C20 C 0.9090(2) 0.8293(2) 0.3872(2) 0.0672(9) Uani 1 1 d . . . . .
H20 H 0.898490 0.875583 0.363232 0.081 Uiso 1 1 calc R U . . .
C43 C 0.5500(2) 0.47164(18) 0.24828(17) 0.0538(7) Uani 1 1 d . . . . .
C9 C 0.7696(2) 0.92618(17) 0.45119(16) 0.0521(7) Uani 1 1 d . . . . .
C15 C 0.84364(19) 0.79211(19) 0.40958(16) 0.0516(6) Uani 1 1 d . . . . .
C1 C 0.66085(17) 0.68037(17) 0.38287(14) 0.0451(6) Uani 1 1 d . . . . .
C19 C 0.9896(2) 0.7986(3) 0.4002(3) 0.0837(13) Uani 1 1 d . . . . .
H19 H 1.032914 0.824299 0.385272 0.100 Uiso 1 1 calc R U . . .
C41 C 0.6426(2) 0.6104(2) 0.16636(17) 0.0586(7) Uani 1 1 d . . . . .
C14 C 0.8426(2) 0.9317(2) 0.50305(18) 0.0642(8) Uani 1 1 d . . . . .
H14 H 0.880192 0.890816 0.511536 0.077 Uiso 1 1 calc R U . . .
C10 C 0.7143(3) 0.9876(2) 0.4415(2) 0.0782(11) Uani 1 1 d . . . . .
H10 H 0.663951 0.984426 0.408079 0.094 Uiso 1 1 calc R U . . .
C21 C 0.4858(2) 0.8915(2) 0.32699(18) 0.0613(8) Uani 1 1 d . . . . .
C16 C 0.8601(2) 0.7228(2) 0.4439(2) 0.0621(8) Uani 1 1 d . . . . .
H16 H 0.817189 0.696741 0.459080 0.074 Uiso 1 1 calc R U . . .
C13 C 0.8598(3) 0.9982(3) 0.5423(2) 0.0776(11) Uani 1 1 d . . . . .
H13 H 0.908970 1.001554 0.577096 0.093 Uiso 1 1 calc R U . . .
C39 C 0.7941(2) 0.6324(2) 0.2245(2) 0.0661(9) Uani 1 1 d . . . . .
C17 C 0.9413(3) 0.6922(3) 0.4558(3) 0.0870(13) Uani 1 1 d . . . . .
H17 H 0.952345 0.645136 0.478295 0.104 Uiso 1 1 calc R U . . .
C2 C 0.7108(2) 0.8719(2) 0.30787(17) 0.0649(9) Uani 1 1 d . . . . .
H2A H 0.704001 0.927059 0.307647 0.078 Uiso 1 1 calc R U . . .
H2B H 0.756005 0.859940 0.284028 0.078 Uiso 1 1 calc R U . . .
C40 C 0.7199(2) 0.6480(2) 0.17642(19) 0.0679(9) Uani 1 1 d . . . . .
H40 H 0.721989 0.689401 0.146724 0.082 Uiso 1 1 calc R U . . .
C37 C 0.8654(2) 0.5021(2) 0.35536(17) 0.0590(8) Uani 1 1 d . . . . .
C42 C 0.5737(3) 0.6279(3) 0.1028(2) 0.0801(11) Uani 1 1 d . . . . .
H42A H 0.589924 0.671273 0.078292 0.120 Uiso 1 1 calc R U . . .
H42B H 0.522193 0.639307 0.117580 0.120 Uiso 1 1 calc R U . . .
H42C H 0.565191 0.584395 0.071929 0.120 Uiso 1 1 calc R U . . .
C3 C 0.6298(2) 0.8356(2) 0.26832(17) 0.0635(8) Uani 1 1 d . . . . .
H3A H 0.643439 0.789731 0.244986 0.076 Uiso 1 1 calc R U . . .
H3B H 0.601678 0.870854 0.232246 0.076 Uiso 1 1 calc R U . . .
C12 C 0.8060(3) 1.0584(3) 0.5307(2) 0.0828(12) Uani 1 1 d . . . . .
H12 H 0.818906 1.103010 0.556818 0.099 Uiso 1 1 calc R U . . .
C18 C 1.0051(3) 0.7311(3) 0.4345(3) 0.0883(14) Uani 1 1 d . . . . .
H18 H 1.059460 0.710814 0.443841 0.106 Uiso 1 1 calc R U . . .
F014 F 0.8282(4) 0.8170(4) -0.0410(2) 0.188(2) Uani 1 1 d . . . . .
C11 C 0.7330(3) 1.0537(2) 0.4809(3) 0.0896(13) Uani 1 1 d . . . . .
H11 H 0.695774 1.094883 0.473425 0.108 Uiso 1 1 calc R U . . .
F019 F 0.8510(3) 0.7451(3) 0.0532(3) 0.188(2) Uani 1 1 d . . . . .
F01A F 0.7204(4) 0.8675(4) -0.0046(4) 0.236(3) Uani 1 1 d . . . . .
C26 C 0.5068(3) 0.9656(2) 0.3136(3) 0.0809(11) Uani 1 1 d . . . . .
H26 H 0.556643 0.975991 0.298921 0.097 Uiso 1 1 calc R U . . .
F01C F 0.7585(5) 0.8101(3) 0.0961(4) 0.239(4) Uani 1 1 d . . . . .
C22 C 0.4090(3) 0.8765(3) 0.3461(3) 0.0920(14) Uani 1 1 d . . . . .
H22 H 0.393956 0.826457 0.354215 0.110 Uiso 1 1 calc R U . . .
C5 C 0.6574(3) 0.8163(4) 0.5408(2) 0.0919(15) Uani 1 1 d . . . . .
H5 H 0.700792 0.850951 0.557111 0.110 Uiso 1 1 calc R U . . .
C44 C 0.4760(3) 0.3452(3) 0.2977(3) 0.0942(14) Uani 1 1 d . . . . .
H44A H 0.525360 0.318585 0.289094 0.113 Uiso 1 1 calc R U . . .
H44B H 0.489545 0.364384 0.345679 0.113 Uiso 1 1 calc R U . . .
C38 C 0.8731(3) 0.6775(4) 0.2227(3) 0.1038(17) Uani 1 1 d . . . . .
H38A H 0.898185 0.694934 0.269309 0.156 Uiso 1 1 calc R U . . .
H38B H 0.858861 0.720767 0.192029 0.156 Uiso 1 1 calc R U . . .
H38C H 0.912490 0.645437 0.205619 0.156 Uiso 1 1 calc R U . . .
C36 C 1.0422(3) 0.5088(4) 0.3858(3) 0.1041(17) Uani 1 1 d . U . . .
H36A H 1.032233 0.515093 0.335119 0.125 Uiso 1 1 calc R U . . .
H36B H 1.048573 0.559106 0.407307 0.125 Uiso 1 1 calc R U . . .
C6 C 0.5774(5) 0.8361(3) 0.5093(3) 0.1054(19) Uani 1 1 d . . . . .
H6 H 0.556421 0.885428 0.500013 0.127 Uiso 1 1 calc R U . . .
C4 C 0.6653(4) 0.7412(4) 0.5451(2) 0.0986(17) Uani 1 1 d . . . . .
H4 H 0.714632 0.714672 0.564244 0.118 Uiso 1 1 calc R U . . .
C24 C 0.3781(5) 1.0106(4) 0.3422(4) 0.125(2) Uani 1 1 d . . . . .
H24 H 0.342856 1.050820 0.348429 0.150 Uiso 1 1 calc R U . . .
C23 C 0.3554(4) 0.9364(5) 0.3530(4) 0.123(2) Uani 1 1 d . . . . .
H23 H 0.303824 0.926502 0.365046 0.148 Uiso 1 1 calc R U . . .
C35 C 1.1214(4) 0.4624(5) 0.4113(6) 0.173(3) Uani 1 1 d . U . . .
H35A H 1.136064 0.463320 0.462324 0.208 Uiso 1 1 calc R U . . .
H35B H 1.111173 0.409667 0.396356 0.208 Uiso 1 1 calc R U . . .
C7 C 0.5322(3) 0.7668(6) 0.4932(2) 0.122(3) Uani 1 1 d . . . . .
H7A H 0.475582 0.761299 0.471298 0.147 Uiso 1 1 calc R U . . .
C25 C 0.4521(4) 1.0251(3) 0.3223(4) 0.118(2) Uani 1 1 d . . . . .
H25 H 0.466559 1.075383 0.314349 0.141 Uiso 1 1 calc R U . . .
F01P F 0.7242(4) 0.7459(3) 0.0047(6) 0.285(5) Uani 1 1 d . . . . .
C8 C 0.5893(6) 0.7092(3) 0.5168(3) 0.118(2) Uani 1 1 d . . . . .
H8 H 0.577696 0.657050 0.513862 0.142 Uiso 1 1 calc R U . . .
C45 C 0.4057(5) 0.2916(4) 0.2902(3) 0.143(3) Uani 1 1 d . U . . .
H45A H 0.428702 0.246941 0.317235 0.171 Uiso 1 1 calc R U . . .
H45B H 0.366741 0.314733 0.315695 0.171 Uiso 1 1 calc R U . . .
C46 C 0.3567(6) 0.2637(6) 0.2308(5) 0.194(5) Uani 1 1 d . U . . .
H46A H 0.395632 0.245403 0.202897 0.233 Uiso 1 1 calc R U . . .
H46B H 0.328618 0.307875 0.206060 0.233 Uiso 1 1 calc R U . . .
F01T F 0.8456(5) 0.8712(5) 0.0562(3) 0.278(5) Uani 1 1 d . . . . .
C47 C 0.2942(6) 0.2071(6) 0.2249(5) 0.180(4) Uani 1 1 d . U . . .
H47A H 0.285700 0.183688 0.179269 0.270 Uiso 1 1 calc R U . . .
H47B H 0.242242 0.229886 0.230914 0.270 Uiso 1 1 calc R U . . .
H47C H 0.311740 0.168871 0.260554 0.270 Uiso 1 1 calc R U . . .
C34 C 1.1915(6) 0.4930(6) 0.3835(7) 0.207(4) Uani 1 1 d D U . . .
H34A H 1.169399 0.534777 0.351970 0.249 Uiso 1 1 calc R U . . .
H34B H 1.231572 0.515203 0.422683 0.249 Uiso 1 1 calc R U . . .
C33 C 1.2358(8) 0.4462(8) 0.3484(8) 0.261(6) Uani 1 1 d D U . . .
H33A H 1.256093 0.402731 0.377288 0.392 Uiso 1 1 calc R U . . .
H33B H 1.282789 0.473739 0.337784 0.392 Uiso 1 1 calc R U . . .
H33C H 1.199552 0.429147 0.305400 0.392 Uiso 1 1 calc R U . . .
C31 C 0.39311(18) 0.71246(19) 0.15900(10) 0.0941(15) Uani 1 1 d G . . . .
H31 H 0.371040 0.724125 0.111992 0.113 Uiso 1 1 calc R U . . .
C32 C 0.45126(17) 0.76139(15) 0.20002(12) 0.0762(11) Uani 1 1 d G . . . .
H32 H 0.468095 0.805786 0.180452 0.091 Uiso 1 1 calc R U . . .
C27 C 0.48426(14) 0.74395(13) 0.27027(11) 0.0580(8) Uani 1 1 d G . . . .
C28 C 0.45910(16) 0.67759(14) 0.29951(11) 0.0710(10) Uani 1 1 d G . . . .
H28 H 0.481177 0.665927 0.346520 0.085 Uiso 1 1 calc R U . . .
C29 C 0.40095(17) 0.62867(13) 0.25850(16) 0.0893(13) Uani 1 1 d G . . . .
H29 H 0.384123 0.584266 0.278062 0.107 Uiso 1 1 calc R U . . .
C30 C 0.36796(16) 0.64610(17) 0.18824(15) 0.0986(16) Uani 1 1 d G . . . .
H30 H 0.329054 0.613364 0.160798 0.118 Uiso 1 1 calc R U . . .

loop_
_atom_site_aniso_label
_atom_site_aniso_U_11
_atom_site_aniso_U_22
_atom_site_aniso_U_33
_atom_site_aniso_U_23
_atom_site_aniso_U_13
_atom_site_aniso_U_12
Ru1 0.04721(13) 0.04603(14) 0.03387(12) -0.00149(8) 0.00851(9) -0.00438(9)
Fe1 0.0495(2) 0.0483(2) 0.0419(2) -0.00344(16) 0.00813(16) 0.00076(17)
P1 0.0493(4) 0.0455(4) 0.0392(3) 0.0032(3) 0.0060(3) -0.0054(3)
P2 0.0484(4) 0.0507(4) 0.0399(4) -0.0018(3) 0.0038(3) 0.0036(3)
S005 0.0632(5) 0.0677(5) 0.0775(6) 0.0067(4) -0.0016(4) -0.0145(4)
S006 0.0572(5) 0.1085(8) 0.0655(6) 0.0063(5) -0.0045(4) 0.0101(5)
P3 0.0784(7) 0.0705(7) 0.1038(9) 0.0086(6) 0.0151(6) -0.0045(5)
N4 0.0523(14) 0.0643(16) 0.0510(14) -0.0018(12) 0.0121(11) 0.0008(12)
N5 0.0528(13) 0.0569(14) 0.0434(12) -0.0018(11) 0.0076(10) 0.0009(11)
N7 0.0612(15) 0.0502(14) 0.0518(14) 0.0020(11) 0.0048(11) -0.0039(11)
N1 0.0578(14) 0.0516(14) 0.0515(14) -0.0063(11) 0.0092(11) 0.0013(11)
N3 0.0507(14) 0.083(2) 0.0572(16) 0.0001(14) 0.0090(12) 0.0014(14)
N6 0.0570(15) 0.0617(15) 0.0482(14) -0.0010(12) 0.0043(11) -0.0021(12)
N2 0.0577(15) 0.0590(15) 0.0512(14) 0.0021(12) 0.0063(11) 0.0004(12)
C20 0.064(2) 0.073(2) 0.069(2) 0.0009(17) 0.0235(17) -0.0081(17)
C43 0.0546(16) 0.0495(16) 0.0552(17) -0.0075(13) 0.0066(13) -0.0018(13)
C9 0.0567(16) 0.0461(15) 0.0514(16) 0.0020(12) 0.0068(13) -0.0092(12)
C15 0.0498(15) 0.0585(17) 0.0456(15) -0.0033(13) 0.0082(12) -0.0039(13)
C1 0.0461(14) 0.0483(15) 0.0395(13) 0.0033(11) 0.0062(11) -0.0037(11)
C19 0.053(2) 0.111(4) 0.091(3) -0.020(3) 0.0236(19) -0.019(2)
C41 0.0595(18) 0.0671(19) 0.0500(16) 0.0059(14) 0.0134(13) 0.0062(15)
C14 0.069(2) 0.062(2) 0.0561(18) -0.0045(15) 0.0026(15) -0.0038(16)
C10 0.076(2) 0.055(2) 0.091(3) -0.0039(19) -0.009(2) 0.0014(17)
C21 0.0657(19) 0.0590(19) 0.0547(18) -0.0081(14) 0.0031(14) 0.0141(15)
C16 0.0514(17) 0.067(2) 0.064(2) 0.0078(16) 0.0048(14) 0.0012(14)
C13 0.078(2) 0.082(3) 0.067(2) -0.019(2) 0.0013(18) -0.014(2)
C39 0.0624(19) 0.075(2) 0.063(2) 0.0094(17) 0.0175(15) -0.0068(16)
C17 0.065(2) 0.091(3) 0.095(3) 0.012(2) -0.003(2) 0.017(2)
C2 0.0614(19) 0.083(2) 0.0477(16) 0.0184(16) 0.0069(14) -0.0123(17)
C40 0.071(2) 0.075(2) 0.0592(19) 0.0166(17) 0.0148(16) -0.0042(17)
C37 0.0551(17) 0.069(2) 0.0493(16) -0.0101(15) 0.0041(13) 0.0075(15)
C42 0.069(2) 0.107(3) 0.060(2) 0.023(2) 0.0051(17) 0.004(2)
C3 0.0626(19) 0.084(2) 0.0424(15) 0.0079(15) 0.0078(13) 0.0048(17)
C12 0.096(3) 0.065(2) 0.088(3) -0.022(2) 0.022(2) -0.026(2)
C18 0.049(2) 0.117(4) 0.095(3) -0.012(3) 0.007(2) 0.010(2)
F014 0.233(5) 0.242(5) 0.102(3) 0.016(3) 0.066(3) 0.059(4)
C11 0.100(3) 0.050(2) 0.114(4) -0.010(2) 0.014(3) 0.003(2)
F019 0.187(5) 0.195(5) 0.200(5) 0.063(4) 0.085(4) 0.091(4)
F01A 0.209(5) 0.209(6) 0.285(7) 0.124(5) 0.042(5) 0.107(5)
C26 0.079(3) 0.062(2) 0.092(3) 0.004(2) -0.003(2) 0.0116(19)
F01C 0.377(9) 0.145(4) 0.269(7) 0.075(4) 0.234(7) 0.082(5)
C22 0.080(3) 0.094(3) 0.110(4) -0.009(3) 0.036(3) 0.018(2)
C5 0.095(3) 0.138(5) 0.046(2) -0.028(2) 0.023(2) -0.038(3)
C44 0.099(3) 0.081(3) 0.090(3) 0.017(2) -0.007(3) -0.021(2)
C38 0.075(3) 0.130(4) 0.101(4) 0.038(3) 0.008(2) -0.034(3)
C36 0.060(2) 0.158(5) 0.094(3) 0.008(3) 0.017(2) 0.004(3)
C6 0.156(5) 0.109(4) 0.070(3) 0.001(3) 0.064(3) 0.045(4)
C4 0.112(4) 0.143(5) 0.044(2) 0.019(3) 0.024(2) 0.023(4)
C24 0.139(6) 0.115(5) 0.116(5) -0.041(4) 0.017(4) 0.058(4)
C23 0.101(4) 0.151(6) 0.127(5) -0.012(4) 0.045(4) 0.048(4)
C35 0.086(4) 0.165(6) 0.281(9) -0.078(6) 0.067(5) -0.020(4)
C7 0.060(2) 0.262(9) 0.052(2) -0.015(4) 0.0259(19) -0.042(4)
C25 0.118(4) 0.072(3) 0.143(5) -0.016(3) -0.017(4) 0.031(3)
F01P 0.146(4) 0.139(4) 0.548(15) -0.088(6) 0.023(6) -0.050(3)
C8 0.215(8) 0.091(3) 0.069(3) -0.010(3) 0.076(4) -0.064(4)
C45 0.193(7) 0.124(5) 0.096(4) 0.022(4) -0.001(4) -0.082(5)
C46 0.207(9) 0.190(8) 0.150(7) 0.050(6) -0.042(6) -0.132(7)
F01T 0.353(9) 0.318(9) 0.180(5) -0.112(5) 0.097(6) -0.232(8)
C47 0.158(7) 0.191(8) 0.175(8) 0.029(7) 0.002(6) -0.092(7)
C34 0.126(5) 0.201(7) 0.314(10) -0.105(7) 0.092(6) -0.009(5)
C33 0.229(10) 0.217(11) 0.376(15) -0.016(11) 0.150(10) 0.036(9)
C31 0.072(3) 0.131(4) 0.065(2) -0.026(3) -0.017(2) 0.006(3)
C32 0.070(2) 0.089(3) 0.059(2) -0.0077(19) -0.0091(17) 0.005(2)
C27 0.0515(16) 0.0608(18) 0.0552(17) -0.0115(14) -0.0034(13) 0.0077(14)
C28 0.061(2) 0.065(2) 0.077(2) -0.0057(18) -0.0079(17) -0.0019(16)
C29 0.066(2) 0.071(3) 0.119(4) -0.018(2) -0.006(2) -0.0058(19)
C30 0.061(2) 0.112(4) 0.108(4) -0.048(3) -0.016(2) 0.003(2)

loop_
_atom_type_symbol
_atom_type_description
_atom_type_scat_dispersion_real
_atom_type_scat_dispersion_imag
_atom_type_scat_source
C C 0.0033 0.0016 'International Tables Vol C Tables 4.2.6.8 and 6.1.1.4'
H H 0.0000 0.0000 'International Tables Vol C Tables 4.2.6.8 and 6.1.1.4'
F F 0.0171 0.0103 'International Tables Vol C Tables 4.2.6.8 and 6.1.1.4'
Fe Fe 0.3463 0.8444 'International Tables Vol C Tables 4.2.6.8 and 6.1.1.4'
N N 0.0061 0.0033 'International Tables Vol C Tables 4.2.6.8 and 6.1.1.4'
P P 0.1023 0.0942 'International Tables Vol C Tables 4.2.6.8 and 6.1.1.4'
Ru Ru -1.2594 0.8363 'International Tables Vol C Tables 4.2.6.8 and 6.1.1.4'
S S 0.1246 0.1234 'International Tables Vol C Tables 4.2.6.8 and 6.1.1.4'

loop_
_geom_angle_atom_site_label_1
_geom_angle_atom_site_label_2
_geom_angle_atom_site_label_3
_geom_angle
_geom_angle_site_symmetry_1
_geom_angle_site_symmetry_3
_geom_angle_publ_flag
P2 Ru1 P1 84.69(3) . . ?
C1 Ru1 P1 90.70(8) . . ?
C1 Ru1 P2 86.56(8) . . ?
C1 Ru1 C5 137.0(2) . . ?
C1 Ru1 C6 155.44(19) . . ?
C1 Ru1 C4 104.39(19) . . ?
C1 Ru1 C7 120.0(3) . . ?
C1 Ru1 C8 95.71(18) . . ?
C5 Ru1 P1 94.78(13) . . ?
C5 Ru1 P2 136.35(19) . . ?
C5 Ru1 C4 34.5(2) . . ?
C5 Ru1 C7 59.93(18) . . ?
C5 Ru1 C8 58.5(2) . . ?
C6 Ru1 P1 111.67(19) . . ?
C6 Ru1 P2 104.86(16) . . ?
C6 Ru1 C5 35.5(2) . . ?
C6 Ru1 C4 59.3(2) . . ?
C6 Ru1 C7 37.2(2) . . ?
C6 Ru1 C8 60.2(2) . . ?
C4 Ru1 P1 110.38(18) . . ?
C4 Ru1 P2 160.88(15) . . ?
C7 Ru1 P1 148.8(2) . . ?
C7 Ru1 P2 101.06(17) . . ?
C7 Ru1 C4 59.9(2) . . ?
C7 Ru1 C8 36.1(3) . . ?
C8 Ru1 P1 145.7(2) . . ?
C8 Ru1 P2 129.2(2) . . ?
C8 Ru1 C4 35.5(2) . . ?
N4 Fe1 N5 92.02(11) . . ?
N4 Fe1 N7 152.31(12) . . ?
N4 Fe1 N1 99.95(12) . . ?
N5 Fe1 N1 100.95(11) . . ?
N7 Fe1 N5 79.48(11) . . ?
N7 Fe1 N1 107.50(12) . . ?
N2 Fe1 N4 79.06(12) . . ?
N2 Fe1 N5 150.57(12) . . ?
N2 Fe1 N7 95.44(12) . . ?
N2 Fe1 N1 108.18(12) . . ?
C9 P1 Ru1 114.08(10) . . ?
C9 P1 C2 103.25(16) . . ?
C15 P1 Ru1 119.81(11) . . ?
C15 P1 C9 100.93(14) . . ?
C15 P1 C2 105.77(16) . . ?
C2 P1 Ru1 111.26(11) . . ?
C21 P2 Ru1 115.42(11) . . ?
C21 P2 C3 108.44(18) . . ?
C3 P2 Ru1 109.16(11) . . ?
C27 P2 Ru1 119.87(8) . . ?
C27 P2 C21 100.07(14) . . ?
C27 P2 C3 102.67(15) . . ?
C43 S005 C44 102.63(19) . . ?
C37 S006 C36 103.8(2) . . ?
F014 P3 F019 90.5(3) . . ?
F014 P3 F01C 170.0(4) . . ?
F019 P3 F01C 88.2(3) . . ?
F01A P3 F014 93.1(3) . . ?
F01A P3 F019 175.3(4) . . ?
F01A P3 F01C 88.9(4) . . ?
F01P P3 F014 105.4(5) . . ?
F01P P3 F019 85.6(4) . . ?
F01P P3 F01A 90.5(4) . . ?
F01P P3 F01C 84.4(5) . . ?
F01T P3 F014 86.9(3) . . ?
F01T P3 F019 93.1(5) . . ?
F01T P3 F01A 90.1(5) . . ?
F01T P3 F01C 83.3(4) . . ?
F01T P3 F01P 167.7(5) . . ?
N3 N4 Fe1 118.4(2) . . ?
C39 N4 Fe1 124.0(2) . . ?
C39 N4 N3 116.4(3) . . ?
N6 N5 Fe1 117.3(2) . . ?
C41 N5 Fe1 125.4(2) . . ?
C41 N5 N6 116.9(3) . . ?
Fe1 N7 H7 123.6 . . ?
C43 N7 Fe1 112.8(2) . . ?
C43 N7 H7 123.6 . . ?
C1 N1 Fe1 174.0(3) . . ?
C37 N3 N4 107.7(3) . . ?
C43 N6 N5 108.5(2) . . ?
Fe1 N2 H2 123.0 . . ?
C37 N2 Fe1 113.9(2) . . ?
C37 N2 H2 123.0 . . ?
C15 C20 H20 119.5 . . ?
C19 C20 H20 119.5 . . ?
C19 C20 C15 120.9(4) . . ?
N7 C43 S005 126.4(3) . . ?
N6 C43 S005 112.9(2) . . ?
N6 C43 N7 120.7(3) . . ?
C14 C9 P1 122.0(3) . . ?
C14 C9 C10 118.1(3) . . ?
C10 C9 P1 119.7(3) . . ?
C20 C15 P1 120.7(3) . . ?
C16 C15 P1 120.3(2) . . ?
C16 C15 C20 118.7(3) . . ?
N1 C1 Ru1 177.0(3) . . ?
C20 C19 H19 120.1 . . ?
C18 C19 C20 119.8(4) . . ?
C18 C19 H19 120.1 . . ?
N5 C41 C40 120.3(3) . . ?
N5 C41 C42 119.3(3) . . ?
C40 C41 C42 120.3(3) . . ?
C9 C14 H14 120.0 . . ?
C9 C14 C13 120.0(4) . . ?
C13 C14 H14 120.0 . . ?
C9 C10 H10 119.5 . . ?
C11 C10 C9 120.9(4) . . ?
C11 C10 H10 119.5 . . ?
C26 C21 P2 122.8(3) . . ?
C26 C21 C22 119.7(4) . . ?
C22 C21 P2 117.4(3) . . ?
C15 C16 H16 120.2 . . ?
C15 C16 C17 119.7(4) . . ?
C17 C16 H16 120.2 . . ?
C14 C13 H13 119.6 . . ?
C12 C13 C14 120.9(4) . . ?
C12 C13 H13 119.6 . . ?
N4 C39 C40 120.3(3) . . ?
N4 C39 C38 119.6(3) . . ?
C40 C39 C38 120.0(4) . . ?
C16 C17 H17 119.8 . . ?
C18 C17 C16 120.3(4) . . ?
C18 C17 H17 119.8 . . ?
P1 C2 H2A 109.2 . . ?
P1 C2 H2B 109.2 . . ?
H2A C2 H2B 107.9 . . ?
C3 C2 P1 111.9(2) . . ?
C3 C2 H2A 109.2 . . ?
C3 C2 H2B 109.2 . . ?
C41 C40 H40 115.5 . . ?
C39 C40 C41 128.9(3) . . ?
C39 C40 H40 115.5 . . ?
N3 C37 S006 120.0(3) . . ?
N2 C37 S006 120.0(3) . . ?
N2 C37 N3 120.0(3) . . ?
C41 C42 H42A 109.5 . . ?
C41 C42 H42B 109.5 . . ?
C41 C42 H42C 109.5 . . ?
H42A C42 H42B 109.5 . . ?
H42A C42 H42C 109.5 . . ?
H42B C42 H42C 109.5 . . ?
P2 C3 H3A 108.9 . . ?
P2 C3 H3B 108.9 . . ?
C2 C3 P2 113.3(2) . . ?
C2 C3 H3A 108.9 . . ?
C2 C3 H3B 108.9 . . ?
H3A C3 H3B 107.7 . . ?
C13 C12 H12 119.9 . . ?
C13 C12 C11 120.2(4) . . ?
C11 C12 H12 119.9 . . ?
C19 C18 C17 120.5(4) . . ?
C19 C18 H18 119.7 . . ?
C17 C18 H18 119.7 . . ?
C10 C11 H11 120.1 . . ?
C12 C11 C10 119.9(4) . . ?
C12 C11 H11 120.1 . . ?
C21 C26 H26 120.4 . . ?
C21 C26 C25 119.2(5) . . ?
C25 C26 H26 120.4 . . ?
C21 C22 H22 120.1 . . ?
C23 C22 C21 119.8(5) . . ?
C23 C22 H22 120.1 . . ?
Ru1 C5 H5 121.6 . . ?
C6 C5 Ru1 72.2(2) . . ?
C6 C5 H5 124.7 . . ?
C4 C5 Ru1 73.1(3) . . ?
C4 C5 H5 124.7 . . ?
C4 C5 C6 110.6(5) . . ?
S005 C44 H44A 109.2 . . ?
S005 C44 H44B 109.2 . . ?
H44A C44 H44B 107.9 . . ?
C45 C44 S005 112.0(4) . . ?
C45 C44 H44A 109.2 . . ?
C45 C44 H44B 109.2 . . ?
C39 C38 H38A 109.5 . . ?
C39 C38 H38B 109.5 . . ?
C39 C38 H38C 109.5 . . ?
H38A C38 H38B 109.5 . . ?
H38A C38 H38C 109.5 . . ?
H38B C38 H38C 109.5 . . ?
S006 C36 H36A 109.9 . . ?
S006 C36 H36B 109.9 . . ?
H36A C36 H36B 108.3 . . ?
C35 C36 S006 109.1(5) . . ?
C35 C36 H36A 109.9 . . ?
C35 C36 H36B 109.9 . . ?
Ru1 C6 H6 121.3 . . ?
C5 C6 Ru1 72.3(2) . . ?
C5 C6 H6 126.8 . . ?
C5 C6 C7 106.4(5) . . ?
C7 C6 Ru1 71.5(3) . . ?
C7 C6 H6 126.8 . . ?
Ru1 C4 H4 121.4 . . ?
C5 C4 Ru1 72.4(3) . . ?
C5 C4 H4 125.8 . . ?
C5 C4 C8 108.5(5) . . ?
C8 C4 Ru1 72.2(3) . . ?
C8 C4 H4 125.8 . . ?
C23 C24 H24 120.0 . . ?
C25 C24 H24 120.0 . . ?
C25 C24 C23 120.1(5) . . ?
C22 C23 H23 119.9 . . ?
C24 C23 C22 120.2(6) . . ?
C24 C23 H23 119.9 . . ?
C36 C35 H35A 109.5 . . ?
C36 C35 H35B 109.5 . . ?
H35A C35 H35B 108.1 . . ?
C34 C35 C36 110.9(9) . . ?
C34 C35 H35A 109.5 . . ?
C34 C35 H35B 109.5 . . ?
Ru1 C7 H7A 121.3 . . ?
C6 C7 Ru1 71.3(2) . . ?
C6 C7 H7A 127.1 . . ?
C8 C7 Ru1 72.2(3) . . ?
C8 C7 C6 105.8(5) . . ?
C8 C7 H7A 127.1 . . ?
C26 C25 H25 119.5 . . ?
C24 C25 C26 121.0(6) . . ?
C24 C25 H25 119.5 . . ?
Ru1 C8 H8 121.9 . . ?
C4 C8 Ru1 72.3(3) . . ?
C4 C8 C7 108.7(5) . . ?
C4 C8 H8 125.6 . . ?
C7 C8 Ru1 71.8(3) . . ?
C7 C8 H8 125.6 . . ?
C44 C45 H45A 105.1 . . ?
C44 C45 H45B 105.1 . . ?
H45A C45 H45B 105.9 . . ?
C46 C45 C44 128.6(6) . . ?
C46 C45 H45A 105.1 . . ?
C46 C45 H45B 105.1 . . ?
C45 C46 H46A 105.4 . . ?
C45 C46 H46B 105.4 . . ?
C45 C46 C47 127.5(8) . . ?
H46A C46 H46B 106.0 . . ?
C47 C46 H46A 105.4 . . ?
C47 C46 H46B 105.4 . . ?
C46 C47 H47A 109.5 . . ?
C46 C47 H47B 109.5 . . ?
C46 C47 H47C 109.5 . . ?
H47A C47 H47B 109.5 . . ?
H47A C47 H47C 109.5 . . ?
H47B C47 H47C 109.5 . . ?
C35 C34 H34A 107.3 . . ?
C35 C34 H34B 107.3 . . ?
H34A C34 H34B 106.9 . . ?
C33 C34 C35 120.0(10) . . ?
C33 C34 H34A 107.3 . . ?
C33 C34 H34B 107.3 . . ?
C34 C33 H33A 109.5 . . ?
C34 C33 H33B 109.5 . . ?
C34 C33 H33C 109.5 . . ?
H33A C33 H33B 109.5 . . ?
H33A C33 H33C 109.5 . . ?
H33B C33 H33C 109.5 . . ?
C32 C31 H31 120.0 . . ?
C32 C31 C30 120.0 . . ?
C30 C31 H31 120.0 . . ?
C31 C32 H32 120.0 . . ?
C31 C32 C27 120.0 . . ?
C27 C32 H32 120.0 . . ?
C32 C27 P2 119.87(14) . . ?
C32 C27 C28 120.0 . . ?
C28 C27 P2 120.07(14) . . ?
C27 C28 H28 120.0 . . ?
C29 C28 C27 120.0 . . ?
C29 C28 H28 120.0 . . ?
C28 C29 H29 120.0 . . ?
C28 C29 C30 120.0 . . ?
C30 C29 H29 120.0 . . ?
C31 C30 H30 120.0 . . ?
C29 C30 C31 120.0 . . ?
C29 C30 H30 120.0 . . ?

loop_
_geom_bond_atom_site_label_1
_geom_bond_atom_site_label_2
_geom_bond_distance
_geom_bond_site_symmetry_2
_geom_bond_publ_flag
Ru1 P1 2.2728(7) . ?
Ru1 P2 2.2669(8) . ?
Ru1 C1 1.963(3) . ?
Ru1 C5 2.218(4) . ?
Ru1 C6 2.217(4) . ?
Ru1 C4 2.227(4) . ?
Ru1 C7 2.220(4) . ?
Ru1 C8 2.225(4) . ?
Fe1 N4 1.894(3) . ?
Fe1 N5 1.911(3) . ?
Fe1 N7 1.898(3) . ?
Fe1 N1 1.948(3) . ?
Fe1 N2 1.892(3) . ?
P1 C9 1.840(3) . ?
P1 C15 1.826(3) . ?
P1 C2 1.865(3) . ?
P2 C21 1.829(3) . ?
P2 C3 1.833(3) . ?
P2 C27 1.8256(18) . ?
S005 C43 1.756(3) . ?
S005 C44 1.805(5) . ?
S006 C37 1.746(3) . ?
S006 C36 1.811(5) . ?
P3 F014 1.532(4) . ?
P3 F019 1.546(5) . ?
P3 F01A 1.504(4) . ?
P3 F01C 1.592(5) . ?
P3 F01P 1.497(5) . ?
P3 F01T 1.490(5) . ?
N4 N3 1.369(4) . ?
N4 C39 1.348(4) . ?
N5 N6 1.365(4) . ?
N5 C41 1.337(4) . ?
N7 H7 0.8600 . ?
N7 C43 1.321(4) . ?
N1 C1 1.156(4) . ?
N3 C37 1.326(5) . ?
N6 C43 1.321(4) . ?
N2 H2 0.8600 . ?
N2 C37 1.322(4) . ?
C20 H20 0.9300 . ?
C20 C15 1.389(5) . ?
C20 C19 1.383(6) . ?
C9 C14 1.384(5) . ?
C9 C10 1.384(5) . ?
C15 C16 1.381(5) . ?
C19 H19 0.9300 . ?
C19 C18 1.353(7) . ?
C41 C40 1.391(5) . ?
C41 C42 1.509(5) . ?
C14 H14 0.9300 . ?
C14 C13 1.385(5) . ?
C10 H10 0.9300 . ?
C10 C11 1.382(6) . ?
C21 C26 1.378(6) . ?
C21 C22 1.398(6) . ?
C16 H16 0.9300 . ?
C16 C17 1.393(5) . ?
C13 H13 0.9300 . ?
C13 C12 1.353(6) . ?
C39 C40 1.383(5) . ?
C39 C38 1.509(5) . ?
C17 H17 0.9300 . ?
C17 C18 1.372(7) . ?
C2 H2A 0.9700 . ?
C2 H2B 0.9700 . ?
C2 C3 1.510(5) . ?
C40 H40 0.9300 . ?
C42 H42A 0.9600 . ?
C42 H42B 0.9600 . ?
C42 H42C 0.9600 . ?
C3 H3A 0.9700 . ?
C3 H3B 0.9700 . ?
C12 H12 0.9300 . ?
C12 C11 1.360(7) . ?
C18 H18 0.9300 . ?
C11 H11 0.9300 . ?
C26 H26 0.9300 . ?
C26 C25 1.399(7) . ?
C22 H22 0.9300 . ?
C22 C23 1.385(7) . ?
C5 H5 0.9300 . ?
C5 C6 1.353(8) . ?
C5 C4 1.320(8) . ?
C44 H44A 0.9700 . ?
C44 H44B 0.9700 . ?
C44 C45 1.458(7) . ?
C38 H38A 0.9600 . ?
C38 H38B 0.9600 . ?
C38 H38C 0.9600 . ?
C36 H36A 0.9700 . ?
C36 H36B 0.9700 . ?
C36 C35 1.508(9) . ?
C6 H6 0.9300 . ?
C6 C7 1.414(9) . ?
C4 H4 0.9300 . ?
C4 C8 1.356(9) . ?
C24 H24 0.9300 . ?
C24 C23 1.375(10) . ?
C24 C25 1.359(10) . ?
C23 H23 0.9300 . ?
C35 H35A 0.9700 . ?
C35 H35B 0.9700 . ?
C35 C34 1.460(12) . ?
C7 H7A 0.9300 . ?
C7 C8 1.377(10) . ?
C25 H25 0.9300 . ?
C8 H8 0.9300 . ?
C45 H45A 0.9700 . ?
C45 H45B 0.9700 . ?
C45 C46 1.344(9) . ?
C46 H46A 0.9700 . ?
C46 H46B 0.9700 . ?
C46 C47 1.403(9) . ?
C47 H47A 0.9600 . ?
C47 H47B 0.9600 . ?
C47 H47C 0.9600 . ?
C34 H34A 0.9700 . ?
C34 H34B 0.9700 . ?
C34 C33 1.363(11) . ?
C33 H33A 0.9600 . ?
C33 H33B 0.9600 . ?
C33 H33C 0.9600 . ?
C31 H31 0.9300 . ?
C31 C32 1.3900 . ?
C31 C30 1.3900 . ?
C32 H32 0.9300 . ?
C32 C27 1.3900 . ?
C27 C28 1.3900 . ?
C28 H28 0.9300 . ?
C28 C29 1.3900 . ?
C29 H29 0.9300 . ?
C29 C30 1.3900 . ?
C30 H30 0.9300 . ?

loop_
_geom_torsion_atom_site_label_1
_geom_torsion_atom_site_label_2
_geom_torsion_atom_site_label_3
_geom_torsion_atom_site_label_4
_geom_torsion
_geom_torsion_site_symmetry_1
_geom_torsion_site_symmetry_2
_geom_torsion_site_symmetry_3
_geom_torsion_site_symmetry_4
_geom_torsion_publ_flag
Ru1 P1 C9 C14 106.0(3) . . . . ?
Ru1 P1 C9 C10 -68.7(3) . . . . ?
Ru1 P1 C15 C20 176.1(2) . . . . ?
Ru1 P1 C15 C16 -9.3(3) . . . . ?
Ru1 P1 C2 C3 -11.9(3) . . . . ?
Ru1 P2 C21 C26 98.5(3) . . . . ?
Ru1 P2 C21 C22 -78.6(3) . . . . ?
Ru1 P2 C3 C2 -35.0(3) . . . . ?
Ru1 P2 C27 C32 -166.79(12) . . . . ?
Ru1 P2 C27 C28 16.01(18) . . . . ?
Ru1 C5 C6 C7 63.8(3) . . . . ?
Ru1 C5 C4 C8 -63.6(3) . . . . ?
Ru1 C6 C7 C8 64.4(3) . . . . ?
Ru1 C4 C8 C7 -62.9(3) . . . . ?
Ru1 C7 C8 C4 63.3(3) . . . . ?
Fe1 N4 N3 C37 7.7(4) . . . . ?
Fe1 N4 C39 C40 -23.3(5) . . . . ?
Fe1 N4 C39 C38 158.5(4) . . . . ?
Fe1 N5 N6 C43 -5.6(3) . . . . ?
Fe1 N5 C41 C40 11.2(5) . . . . ?
Fe1 N5 C41 C42 -170.4(3) . . . . ?
Fe1 N7 C43 S005 -168.86(19) . . . . ?
Fe1 N7 C43 N6 10.3(4) . . . . ?
Fe1 N2 C37 S006 176.24(16) . . . . ?
Fe1 N2 C37 N3 -5.6(4) . . . . ?
P1 C9 C14 C13 -176.5(3) . . . . ?
P1 C9 C10 C11 177.2(4) . . . . ?
P1 C15 C16 C17 -174.3(3) . . . . ?
P1 C2 C3 P2 29.5(4) . . . . ?
P2 C21 C26 C25 -174.3(4) . . . . ?
P2 C21 C22 C23 175.7(4) . . . . ?
P2 C27 C28 C29 177.19(19) . . . . ?
S005 C44 C45 C46 44.6(13) . . . . ?
S006 C36 C35 C34 170.4(6) . . . . ?
N4 Fe1 N7 C43 -83.6(3) . . . . ?
N4 Fe1 N2 C37 7.4(2) . . . . ?
N4 N3 C37 S006 177.0(2) . . . . ?
N4 N3 C37 N2 -1.2(4) . . . . ?
N4 C39 C40 C41 -2.6(7) . . . . ?
N5 Fe1 N4 N3 -160.3(2) . . . . ?
N5 Fe1 N4 C39 32.0(3) . . . . ?
N5 Fe1 N7 C43 -9.7(2) . . . . ?
N5 Fe1 N2 C37 81.7(3) . . . . ?
N5 N6 C43 S005 176.1(2) . . . . ?
N5 N6 C43 N7 -3.2(4) . . . . ?
N5 C41 C40 C39 9.0(6) . . . . ?
N7 Fe1 N4 N3 -89.4(3) . . . . ?
N7 Fe1 N4 C39 103.0(4) . . . . ?
N7 Fe1 N2 C37 159.9(2) . . . . ?
N1 Fe1 N4 N3 98.2(2) . . . . ?
N1 Fe1 N4 C39 -69.5(3) . . . . ?
N1 Fe1 N7 C43 88.6(2) . . . . ?
N1 Fe1 N2 C37 -89.6(2) . . . . ?
N3 N4 C39 C40 168.8(3) . . . . ?
N3 N4 C39 C38 -9.4(5) . . . . ?
N6 N5 C41 C40 -177.0(3) . . . . ?
N6 N5 C41 C42 1.4(5) . . . . ?
N2 Fe1 N4 N3 -8.6(2) . . . . ?
N2 Fe1 N4 C39 -176.3(3) . . . . ?
N2 Fe1 N7 C43 -160.4(2) . . . . ?
C20 C15 C16 C17 0.4(5) . . . . ?
C20 C19 C18 C17 1.0(7) . . . . ?
C43 S005 C44 C45 -171.7(5) . . . . ?
C9 P1 C15 C20 -57.8(3) . . . . ?
C9 P1 C15 C16 116.8(3) . . . . ?
C9 P1 C2 C3 -134.7(3) . . . . ?
C9 C14 C13 C12 -0.1(6) . . . . ?
C9 C10 C11 C12 -1.0(8) . . . . ?
C15 P1 C9 C14 -23.8(3) . . . . ?
C15 P1 C9 C10 161.4(3) . . . . ?
C15 P1 C2 C3 119.7(3) . . . . ?
C15 C20 C19 C18 0.5(7) . . . . ?
C15 C16 C17 C18 1.0(7) . . . . ?
C19 C20 C15 P1 173.5(3) . . . . ?
C19 C20 C15 C16 -1.2(5) . . . . ?
C41 N5 N6 C43 -178.1(3) . . . . ?
C14 C9 C10 C11 2.2(6) . . . . ?
C14 C13 C12 C11 1.3(7) . . . . ?
C10 C9 C14 C13 -1.7(6) . . . . ?
C21 P2 C3 C2 91.4(3) . . . . ?
C21 P2 C27 C32 66.00(19) . . . . ?
C21 P2 C27 C28 -111.20(19) . . . . ?
C21 C26 C25 C24 -1.5(8) . . . . ?
C21 C22 C23 C24 -1.0(9) . . . . ?
C16 C17 C18 C19 -1.7(8) . . . . ?
C13 C12 C11 C10 -0.8(8) . . . . ?
C39 N4 N3 C37 176.3(3) . . . . ?
C2 P1 C9 C14 -133.1(3) . . . . ?
C2 P1 C9 C10 52.1(3) . . . . ?
C2 P1 C15 C20 49.5(3) . . . . ?
C2 P1 C15 C16 -135.9(3) . . . . ?
C37 S006 C36 C35 -162.9(5) . . . . ?
C42 C41 C40 C39 -169.4(4) . . . . ?
C3 P2 C21 C26 -24.3(4) . . . . ?
C3 P2 C21 C22 158.6(3) . . . . ?
C3 P2 C27 C32 -45.66(19) . . . . ?
C3 P2 C27 C28 137.14(18) . . . . ?
C26 C21 C22 C23 -1.5(7) . . . . ?
C22 C21 C26 C25 2.7(7) . . . . ?
C5 C6 C7 Ru1 -64.3(3) . . . . ?
C5 C6 C7 C8 0.1(5) . . . . ?
C5 C4 C8 Ru1 63.7(3) . . . . ?
C5 C4 C8 C7 0.8(5) . . . . ?
C44 S005 C43 N7 -17.2(4) . . . . ?
C44 S005 C43 N6 163.6(3) . . . . ?
C44 C45 C46 C47 173.9(10) . . . . ?
C38 C39 C40 C41 175.5(5) . . . . ?
C36 S006 C37 N3 2.9(4) . . . . ?
C36 S006 C37 N2 -178.9(3) . . . . ?
C36 C35 C34 C33 -126.5(13) . . . . ?
C6 C5 C4 Ru1 62.9(3) . . . . ?
C6 C5 C4 C8 -0.7(5) . . . . ?
C6 C7 C8 Ru1 -63.8(3) . . . . ?
C6 C7 C8 C4 -0.5(5) . . . . ?
C4 C5 C6 Ru1 -63.4(3) . . . . ?
C4 C5 C6 C7 0.4(5) . . . . ?
C23 C24 C25 C26 -1.0(10) . . . . ?
C25 C24 C23 C22 2.2(11) . . . . ?
C31 C32 C27 P2 -177.20(19) . . . . ?
C31 C32 C27 C28 0.0 . . . . ?
C32 C31 C30 C29 0.0 . . . . ?
C32 C27 C28 C29 0.0 . . . . ?
C27 P2 C21 C26 -131.4(3) . . . . ?
C27 P2 C21 C22 51.5(3) . . . . ?
C27 P2 C3 C2 -163.3(3) . . . . ?
C27 C28 C29 C30 0.0 . . . . ?
C28 C29 C30 C31 0.0 . . . . ?
C30 C31 C32 C27 0.0 . . . . ?

loop_
_smtbx_masks_void_nr
_smtbx_masks_void_average_x
_smtbx_masks_void_average_y
_smtbx_masks_void_average_z
_smtbx_masks_void_volume
_smtbx_masks_void_count_electrons
_smtbx_masks_void_content
1 0.000 0.000 0.000 143.9 15.5 ?
2 0.000 0.500 0.000 24.0 0.0 ?
3 0.500 0.500 0.500 143.9 15.6 ?
4 0.500 0.000 0.500 24.0 0.0 ?
